data_4333954
loop_
_publ_author_name
'Daniel M. Zink'
'Michael B\"achle'
'Thomas Baumann'
'Martin Nieger'
'Michael K\"uhn'
'Cong Wang'
'Wim Klopper'
'Uwe Monkowius'
'Thomas Hofbeck'
'Hartmut Yersin'
'Stefan Br\"ase'

_publ_contact_author
;
        Martin Nieger
        Laboratory of Inorganic Chemistry
        Department of Chemistry
        Universitity of Helsinki
        P.O. Box 55
        FIN-00014 University of Helsinki
        Finland
;
_publ_contact_author_email martin.nieger@helsinki.fi
_publ_contact_author_fax '++358 9 191 50198'
_publ_contact_author_phone '++358 9 191 50192'
_publ_section_title
;
 Synthesis, Structure, and Characterization of Dinuclear Copper(I) Halide
 Complexes with P^N Ligands Featuring Exciting Photoluminescence
 Properties
;
_journal_name_full 'Inorganic Chemistry'
_journal_page_first 2292
_journal_page_last 2305
_journal_paper_doi 10.1021/ic300979c
_journal_volume 52
_journal_year 2013
_chemical_formula_moiety 'C57 H57 Cu2 I2 N6 P3'
_chemical_formula_sum 'C57 H57 Cu2 I2 N6 P3'
_chemical_formula_weight 1299.88
_chemical_name_systematic
; 
 ? 
;
_space_group_IT_number 2
_symmetry_cell_setting triclinic
_symmetry_space_group_name_Hall '-P 1'
_symmetry_space_group_name_H-M 'P -1'
_atom_sites_solution_hydrogens geom
_atom_sites_solution_primary direct
_atom_sites_solution_secondary difmap
_audit_creation_method SHELXL-97
_cell_angle_alpha 66.37(1)
_cell_angle_beta 89.84(1)
_cell_angle_gamma 86.22(1)
_cell_formula_units_Z 2
_cell_length_a 11.447(1)
_cell_length_b 14.639(1)
_cell_length_c 17.762(1)
_cell_measurement_reflns_used 213
_cell_measurement_temperature 123(2)
_cell_measurement_theta_max 25.0
_cell_measurement_theta_min 2.5
_cell_volume 2720.0(4)
_computing_cell_refinement EVALCCD
_computing_data_collection Collect
_computing_data_reduction EVALCCD
_computing_molecular_graphics XP
_computing_publication_material 'SHELXL-97 (Sheldrick, 1997)'
_computing_structure_refinement 'SHELXL-97 (Sheldrick, 1997)'
_computing_structure_solution 'SHELXS-97 (Sheldrick, 1990)'
_diffrn_ambient_temperature 123(2)
_diffrn_measured_fraction_theta_full 0.995
_diffrn_measured_fraction_theta_max 0.995
_diffrn_measurement_device_type 'Bruker-Nonius KappaCCD'
_diffrn_measurement_method 'rotation in ohi and omega, 2 deg.'
_diffrn_radiation_monochromator graphite
_diffrn_radiation_source 'fine-focus sealed tube'
_diffrn_radiation_type MoK\a
_diffrn_radiation_wavelength 0.71073
_diffrn_reflns_av_R_equivalents 0.0413
_diffrn_reflns_av_sigmaI/netI 0.0526
_diffrn_reflns_limit_h_max 14
_diffrn_reflns_limit_h_min -14
_diffrn_reflns_limit_k_max 19
_diffrn_reflns_limit_k_min -19
_diffrn_reflns_limit_l_max 23
_diffrn_reflns_limit_l_min -23
_diffrn_reflns_number 37350
_diffrn_reflns_theta_full 27.48
_diffrn_reflns_theta_max 27.48
_diffrn_reflns_theta_min 2.93
_exptl_absorpt_coefficient_mu 2.048
_exptl_absorpt_correction_T_max 0.9010
_exptl_absorpt_correction_T_min 0.7345
_exptl_absorpt_correction_type multi-scan
_exptl_absorpt_process_details 'SADABS (Sheldrick, 2008)'
_exptl_crystal_colour colourless
_exptl_crystal_density_diffrn 1.587
_exptl_crystal_density_meas ?
_exptl_crystal_description plates
_exptl_crystal_F_000 1300
_exptl_crystal_size_max 0.25
_exptl_crystal_size_mid 0.20
_exptl_crystal_size_min 0.05
_refine_diff_density_max 1.703
_refine_diff_density_min -1.956
_refine_diff_density_rms 0.135
_refine_ls_extinction_method none
_refine_ls_goodness_of_fit_ref 1.032
_refine_ls_hydrogen_treatment constr
_refine_ls_matrix_type full
_refine_ls_number_parameters 628
_refine_ls_number_reflns 12403
_refine_ls_number_restraints 143
_refine_ls_restrained_S_all 1.030
_refine_ls_R_factor_all 0.0721
_refine_ls_R_factor_gt 0.0497
_refine_ls_shift/su_max 0.001
_refine_ls_shift/su_mean 0.000
_refine_ls_structure_factor_coef Fsqd
_refine_ls_weighting_details 'calc w=1/[\s^2^(Fo^2^)+(0.0429P)^2^+13.3600P] where P=(Fo^2^+2Fc^2^)/3'
_refine_ls_weighting_scheme calc
_refine_ls_wR_factor_gt 0.1104
_refine_ls_wR_factor_ref 0.1203
_reflns_number_gt 9584
_reflns_number_total 12403
_reflns_threshold_expression >2sigma(I)
_cod_data_source_file ic300979c_si_002_02.cif
_cod_data_source_block sb209_hy_compound_2-I
_cod_depositor_comments
;
The following automatic conversions were performed:

'_exptl_crystal_density_meas' value 'none' was changed to '?' - the
value is perceived as not measured.

Automatic conversion script
Id: cif_fix_values 3008 2015-01-20 13:52:24Z robertas 
;
_cod_original_cell_volume 2720.0(3)
_cod_database_code 4333954

loop_
_symmetry_equiv_pos_as_xyz
'x, y, z'
'-x, -y, -z'

loop_
_atom_site_label
_atom_site_type_symbol
_atom_site_fract_x
_atom_site_fract_y
_atom_site_fract_z
_atom_site_U_iso_or_equiv
_atom_site_adp_type
_atom_site_occupancy
_atom_site_symmetry_multiplicity
_atom_site_calc_flag
_atom_site_refinement_flags
_atom_site_disorder_assembly
_atom_site_disorder_group
I1 I 0.91197(3) 0.48679(2) 0.820684(19) 0.02224(9) Uani 1 1 d . . .
I2 I 0.60715(3) 0.49365(3) 0.66528(2) 0.03053(10) Uani 1 1 d . . .
Cu1 Cu 0.75498(5) 0.60408(4) 0.70251(3) 0.01719(13) Uani 1 1 d . . .
Cu2 Cu 0.70224(5) 0.42417(4) 0.82594(3) 0.01809(13) Uani 1 1 d . . .
P1 P 0.62799(10) 0.67933(9) 0.76146(7) 0.0149(2) Uani 1 1 d . . .
N1 N 0.5825(3) 0.4967(3) 0.8743(2) 0.0154(8) Uani 1 1 d . . .
C2 C 0.5307(4) 0.5903(3) 0.8335(3) 0.0157(9) Uani 1 1 d . . .
C3 C 0.4178(4) 0.6181(4) 0.8468(3) 0.0183(9) Uani 1 1 d . . .
H3 H 0.3865 0.6847 0.8170 0.022 Uiso 1 1 calc R . .
C4 C 0.3481(4) 0.5476(4) 0.9049(3) 0.0191(10) Uani 1 1 d . . .
C5 C 0.4051(4) 0.4537(4) 0.9501(3) 0.0223(10) Uani 1 1 d . . .
H5 H 0.3652 0.4041 0.9923 0.027 Uiso 1 1 calc R . .
C6 C 0.5179(4) 0.4335(3) 0.9336(3) 0.0169(9) Uani 1 1 d . . .
H6 H 0.5540 0.3695 0.9666 0.020 Uiso 1 1 calc R . .
N7 N 0.2342(4) 0.5674(4) 0.9156(3) 0.0302(10) Uani 1 1 d . . .
C8 C 0.1682(5) 0.4924(6) 0.9753(4) 0.054(2) Uani 1 1 d . . .
H8A H 0.1711 0.4327 0.9631 0.081 Uiso 1 1 calc R . .
H8B H 0.0866 0.5184 0.9731 0.081 Uiso 1 1 calc R . .
H8C H 0.2020 0.4749 1.0304 0.081 Uiso 1 1 calc R . .
C9 C 0.1726(5) 0.6612(5) 0.8657(5) 0.0541(19) Uani 1 1 d . . .
H9A H 0.1878 0.7110 0.8877 0.081 Uiso 1 1 calc R . .
H9B H 0.0884 0.6526 0.8663 0.081 Uiso 1 1 calc R . .
H9C H 0.1997 0.6839 0.8091 0.081 Uiso 1 1 calc R . .
C10 C 0.6855(4) 0.7369(3) 0.8271(3) 0.0187(9) Uani 1 1 d . . .
C11 C 0.6116(4) 0.7783(4) 0.8699(3) 0.0229(10) Uani 1 1 d . . .
H11 H 0.5290 0.7791 0.8640 0.027 Uiso 1 1 calc R . .
C12 C 0.6587(5) 0.8183(4) 0.9208(3) 0.0288(12) Uani 1 1 d . . .
H12 H 0.6083 0.8466 0.9495 0.035 Uiso 1 1 calc R . .
C13 C 0.7783(5) 0.8170(4) 0.9299(4) 0.0371(14) Uani 1 1 d . . .
H13 H 0.8104 0.8425 0.9662 0.044 Uiso 1 1 calc R . .
C14 C 0.8513(5) 0.7787(5) 0.8860(4) 0.0431(16) Uani 1 1 d . . .
H14 H 0.9338 0.7800 0.8908 0.052 Uiso 1 1 calc R . .
C15 C 0.8050(4) 0.7385(4) 0.8351(4) 0.0290(12) Uani 1 1 d . . .
H15 H 0.8559 0.7118 0.8054 0.035 Uiso 1 1 calc R . .
C16 C 0.5256(4) 0.7780(4) 0.6912(3) 0.0221(10) Uani 1 1 d . . .
C17 C 0.5403(5) 0.8783(4) 0.6708(3) 0.0303(12) Uani 1 1 d . . .
H17 H 0.6021 0.8969 0.6962 0.036 Uiso 1 1 calc R . .
C18 C 0.4661(6) 0.9514(5) 0.6138(4) 0.0458(16) Uani 1 1 d . . .
H18 H 0.4773 1.0199 0.6003 0.055 Uiso 1 1 calc R . .
C19 C 0.3762(7) 0.9258(5) 0.5766(4) 0.0562(19) Uani 1 1 d . . .
H19 H 0.3247 0.9763 0.5380 0.067 Uiso 1 1 calc R . .
C20 C 0.3615(6) 0.8267(5) 0.5956(4) 0.0514(18) Uani 1 1 d . . .
H20 H 0.2994 0.8087 0.5701 0.062 Uiso 1 1 calc R . .
C21 C 0.4362(5) 0.7530(4) 0.6513(4) 0.0346(13) Uani 1 1 d . . .
H21 H 0.4267 0.6848 0.6627 0.042 Uiso 1 1 calc R . .
P2 P 0.87162(10) 0.68357(9) 0.59737(7) 0.0150(2) Uani 1 1 d . A .
N22 N 0.8803(4) 0.7912(3) 0.4319(2) 0.0229(9) Uani 1 1 d . . .
C23 C 0.8066(4) 0.7455(3) 0.4930(3) 0.0157(9) Uani 1 1 d . . .
C24 C 0.6880(4) 0.7412(4) 0.4822(3) 0.0247(11) Uani 1 1 d . . .
H24 H 0.6416 0.7062 0.5278 0.030 Uiso 1 1 calc R . .
C25 C 0.6362(4) 0.7894(4) 0.4025(3) 0.0278(11) Uani 1 1 d . . .
C26 C 0.7116(5) 0.8366(4) 0.3397(3) 0.0257(11) Uani 1 1 d . . .
H26 H 0.6824 0.8703 0.2848 0.031 Uiso 1 1 calc R . .
C27 C 0.8286(5) 0.8344(4) 0.3572(3) 0.0260(11) Uani 1 1 d . . .
H27 H 0.8775 0.8663 0.3122 0.031 Uiso 1 1 calc R . .
N28 N 0.5192(4) 0.7929(4) 0.3882(3) 0.0420(13) Uani 1 1 d . . .
C29 C 0.4710(6) 0.8410(7) 0.3046(4) 0.055(2) Uani 1 1 d . . .
H29A H 0.4931 0.9103 0.2798 0.082 Uiso 1 1 calc R . .
H29B H 0.3855 0.8404 0.3056 0.082 Uiso 1 1 calc R . .
H29C H 0.5021 0.8048 0.2721 0.082 Uiso 1 1 calc R . .
C30 C 0.4476(6) 0.7224(6) 0.4461(4) 0.055(2) Uani 1 1 d . . .
H30A H 0.4738 0.6547 0.4520 0.082 Uiso 1 1 calc R . .
H30B H 0.3658 0.7372 0.4265 0.082 Uiso 1 1 calc R . .
H30C H 0.4543 0.7269 0.4995 0.082 Uiso 1 1 calc R . .
C31 C 0.9346(4) 0.7880(3) 0.6100(3) 0.0207(9) Uani 1 1 d DU . .
C32 C 0.8589(7) 0.8712(5) 0.5935(4) 0.0232(13) Uiso 0.504(6) 1 d PDU A 1
H32 H 0.7833 0.8757 0.5698 0.028 Uiso 0.504(6) 1 calc PR A 1
C33 C 0.8961(8) 0.9487(6) 0.6125(5) 0.0302(14) Uiso 0.504(6) 1 d PDU A 1
H33 H 0.8455 1.0069 0.6017 0.036 Uiso 0.504(6) 1 calc PR A 1
C34 C 1.0068(7) 0.9406(7) 0.6471(5) 0.0294(14) Uiso 0.504(6) 1 d PDU A 1
H34 H 1.0315 0.9935 0.6600 0.035 Uiso 0.504(6) 1 calc PR A 1
C35 C 1.0818(8) 0.8567(7) 0.6630(6) 0.0320(15) Uiso 0.504(6) 1 d PDU A 1
H35 H 1.1578 0.8523 0.6860 0.038 Uiso 0.504(6) 1 calc PR A 1
C36 C 1.0451(6) 0.7785(6) 0.6452(5) 0.0248(13) Uiso 0.504(6) 1 d PDU A 1
H36 H 1.0950 0.7197 0.6570 0.030 Uiso 0.504(6) 1 calc PR A 1
C32' C 1.0216(6) 0.7707(6) 0.6696(5) 0.0232(13) Uiso 0.496(6) 1 d PDU A 2
H32' H 1.0461 0.7038 0.7047 0.028 Uiso 0.496(6) 1 calc PR A 2
C33' C 1.0734(7) 0.8483(7) 0.6793(6) 0.0302(14) Uiso 0.496(6) 1 d PDU A 2
H33' H 1.1323 0.8336 0.7209 0.036 Uiso 0.496(6) 1 calc PR A 2
C34' C 1.0405(7) 0.9472(7) 0.6290(5) 0.0294(14) Uiso 0.496(6) 1 d PDU A 2
H34' H 1.0769 1.0002 0.6355 0.035 Uiso 0.496(6) 1 calc PR A 2
C35' C 0.9539(8) 0.9674(7) 0.5693(6) 0.0320(15) Uiso 0.496(6) 1 d PDU A 2
H35' H 0.9295 1.0346 0.5349 0.038 Uiso 0.496(6) 1 calc PR A 2
C36' C 0.9025(7) 0.8892(5) 0.5597(5) 0.0248(13) Uiso 0.496(6) 1 d PDU A 2
H36' H 0.8438 0.9042 0.5179 0.030 Uiso 0.496(6) 1 calc PR A 2
C37 C 0.9973(4) 0.6095(4) 0.5825(3) 0.0186(9) Uani 1 1 d . . .
C38 C 0.9875(5) 0.5072(4) 0.6077(3) 0.0251(11) Uani 1 1 d . A .
H38 H 0.9192 0.4778 0.6346 0.030 Uiso 1 1 calc R . .
C39 C 1.0780(5) 0.4483(4) 0.5935(3) 0.0319(12) Uani 1 1 d . . .
H39 H 1.0697 0.3789 0.6094 0.038 Uiso 1 1 calc R A .
C40 C 1.1772(5) 0.4878(5) 0.5577(4) 0.0400(14) Uani 1 1 d . A .
H40 H 1.2392 0.4465 0.5496 0.048 Uiso 1 1 calc R . .
C41 C 1.1874(5) 0.5875(5) 0.5333(5) 0.0519(19) Uani 1 1 d . . .
H41 H 1.2571 0.6156 0.5078 0.062 Uiso 1 1 calc R A .
C42 C 1.0977(5) 0.6493(5) 0.5448(4) 0.0394(15) Uani 1 1 d . A .
H42 H 1.1060 0.7190 0.5265 0.047 Uiso 1 1 calc R . .
P3 P 0.69671(10) 0.25758(8) 0.87284(7) 0.0144(2) Uani 1 1 d . . .
N43 N 0.5388(4) 0.1141(3) 0.9145(2) 0.0212(8) Uani 1 1 d . . .
C44 C 0.5486(4) 0.2135(3) 0.8769(3) 0.0161(9) Uani 1 1 d . . .
C45 C 0.4561(4) 0.2825(3) 0.8409(3) 0.0173(9) Uani 1 1 d . . .
H45 H 0.4689 0.3517 0.8160 0.021 Uiso 1 1 calc R . .
C46 C 0.3423(4) 0.2509(4) 0.8408(3) 0.0183(9) Uani 1 1 d . . .
C47 C 0.3324(4) 0.1475(4) 0.8790(3) 0.0233(10) Uani 1 1 d . . .
H47 H 0.2584 0.1208 0.8813 0.028 Uiso 1 1 calc R . .
C48 C 0.4304(5) 0.0849(4) 0.9133(3) 0.0253(11) Uani 1 1 d . . .
H48 H 0.4206 0.0152 0.9381 0.030 Uiso 1 1 calc R . .
N49 N 0.2488(4) 0.3159(3) 0.8061(3) 0.0282(10) Uani 1 1 d . . .
C50 C 0.2606(5) 0.4225(4) 0.7689(4) 0.0328(12) Uani 1 1 d . . .
H50A H 0.2881 0.4447 0.8106 0.049 Uiso 1 1 calc R . .
H50B H 0.1844 0.4572 0.7461 0.049 Uiso 1 1 calc R . .
H50C H 0.3172 0.4378 0.7247 0.049 Uiso 1 1 calc R . .
C51 C 0.1332(5) 0.2789(5) 0.8097(4) 0.0336(13) Uani 1 1 d . . .
H51A H 0.1344 0.2309 0.7839 0.050 Uiso 1 1 calc R . .
H51B H 0.0761 0.3350 0.7804 0.050 Uiso 1 1 calc R . .
H51C H 0.1110 0.2459 0.8672 0.050 Uiso 1 1 calc R . .
C52 C 0.7565(4) 0.1792(3) 0.9756(3) 0.0184(9) Uani 1 1 d . . .
C53 C 0.6885(5) 0.1613(4) 1.0450(3) 0.0224(10) Uani 1 1 d . . .
H53 H 0.6095 0.1878 1.0385 0.027 Uiso 1 1 calc R . .
C54 C 0.7356(5) 0.1050(4) 1.1234(3) 0.0297(12) Uani 1 1 d . . .
H54 H 0.6883 0.0931 1.1700 0.036 Uiso 1 1 calc R . .
C55 C 0.8496(5) 0.0667(4) 1.1338(3) 0.0345(14) Uani 1 1 d . . .
H55 H 0.8815 0.0286 1.1875 0.041 Uiso 1 1 calc R . .
C56 C 0.9183(5) 0.0837(4) 1.0659(4) 0.0360(13) Uani 1 1 d . . .
H56 H 0.9972 0.0566 1.0732 0.043 Uiso 1 1 calc R . .
C57 C 0.8726(4) 0.1401(4) 0.9872(3) 0.0269(11) Uani 1 1 d . . .
H57 H 0.9207 0.1522 0.9410 0.032 Uiso 1 1 calc R . .
C58 C 0.7724(4) 0.2025(4) 0.8086(3) 0.0192(9) Uani 1 1 d . . .
C59 C 0.7750(5) 0.1007(4) 0.8258(3) 0.0266(11) Uani 1 1 d . . .
H59 H 0.7413 0.0560 0.8745 0.032 Uiso 1 1 calc R . .
C60 C 0.8274(5) 0.0651(5) 0.7708(4) 0.0367(14) Uani 1 1 d . . .
H60 H 0.8300 -0.0042 0.7823 0.044 Uiso 1 1 calc R . .
C61 C 0.8751(5) 0.1298(6) 0.7003(4) 0.0433(16) Uani 1 1 d . . .
H61 H 0.9097 0.1051 0.6629 0.052 Uiso 1 1 calc R . .
C62 C 0.8734(5) 0.2291(6) 0.6835(4) 0.0458(17) Uani 1 1 d . . .
H62 H 0.9070 0.2732 0.6345 0.055 Uiso 1 1 calc R . .
C63 C 0.8229(5) 0.2664(4) 0.7374(3) 0.0322(12) Uani 1 1 d . . .
H63 H 0.8229 0.3357 0.7255 0.039 Uiso 1 1 calc R . .

loop_
_atom_site_aniso_label
_atom_site_aniso_U_11
_atom_site_aniso_U_22
_atom_site_aniso_U_33
_atom_site_aniso_U_23
_atom_site_aniso_U_13
_atom_site_aniso_U_12
I1 0.02231(16) 0.02238(17) 0.02230(16) -0.00915(13) 0.00059(12) -0.00235(13)
I2 0.0375(2) 0.0317(2) 0.02256(17) -0.00961(14) 0.00223(14) -0.01145(16)
Cu1 0.0191(3) 0.0194(3) 0.0126(3) -0.0057(2) 0.0047(2) -0.0041(2)
Cu2 0.0204(3) 0.0144(3) 0.0196(3) -0.0066(2) 0.0045(2) -0.0040(2)
P1 0.0162(5) 0.0142(5) 0.0136(5) -0.0045(4) 0.0022(4) -0.0027(4)
N1 0.0184(19) 0.0158(19) 0.0143(18) -0.0084(15) 0.0025(15) -0.0025(15)
C2 0.017(2) 0.019(2) 0.013(2) -0.0079(18) 0.0017(17) -0.0051(18)
C3 0.019(2) 0.022(2) 0.016(2) -0.0108(19) 0.0015(18) -0.0026(19)
C4 0.015(2) 0.029(3) 0.020(2) -0.017(2) 0.0033(18) -0.0057(19)
C5 0.028(3) 0.031(3) 0.013(2) -0.013(2) 0.0043(19) -0.013(2)
C6 0.025(2) 0.017(2) 0.0088(19) -0.0052(17) -0.0002(17) -0.0038(19)
N7 0.018(2) 0.047(3) 0.028(2) -0.017(2) 0.0034(18) -0.005(2)
C8 0.026(3) 0.091(6) 0.035(3) -0.013(4) 0.008(3) -0.017(3)
C9 0.019(3) 0.048(4) 0.099(6) -0.033(4) 0.005(3) -0.004(3)
C10 0.023(2) 0.015(2) 0.019(2) -0.0055(18) 0.0014(19) -0.0077(19)
C11 0.022(2) 0.026(3) 0.024(2) -0.013(2) 0.006(2) -0.008(2)
C12 0.037(3) 0.029(3) 0.029(3) -0.019(2) 0.008(2) -0.012(2)
C13 0.042(3) 0.034(3) 0.048(4) -0.028(3) -0.005(3) -0.008(3)
C14 0.028(3) 0.043(4) 0.075(5) -0.040(4) -0.010(3) -0.001(3)
C15 0.023(3) 0.029(3) 0.048(3) -0.029(3) -0.001(2) -0.001(2)
C16 0.024(2) 0.020(2) 0.017(2) -0.0022(19) 0.0022(19) 0.000(2)
C17 0.038(3) 0.022(3) 0.025(3) -0.005(2) 0.001(2) 0.001(2)
C18 0.058(4) 0.023(3) 0.040(3) 0.002(3) -0.003(3) 0.014(3)
C19 0.054(4) 0.041(4) 0.050(4) 0.004(3) -0.019(3) 0.019(3)
C20 0.039(4) 0.054(4) 0.045(4) -0.004(3) -0.020(3) 0.004(3)
C21 0.036(3) 0.029(3) 0.033(3) -0.006(2) -0.008(2) -0.003(2)
P2 0.0154(5) 0.0184(6) 0.0115(5) -0.0060(5) 0.0025(4) -0.0040(5)
N22 0.029(2) 0.025(2) 0.0123(18) -0.0031(16) -0.0006(16) -0.0104(18)
C23 0.019(2) 0.016(2) 0.013(2) -0.0075(18) -0.0009(17) -0.0017(18)
C24 0.021(2) 0.040(3) 0.015(2) -0.013(2) 0.0030(19) -0.007(2)
C25 0.024(3) 0.041(3) 0.024(3) -0.019(2) -0.005(2) 0.001(2)
C26 0.036(3) 0.030(3) 0.013(2) -0.011(2) -0.007(2) 0.001(2)
C27 0.037(3) 0.025(3) 0.014(2) -0.004(2) 0.002(2) -0.011(2)
N28 0.025(2) 0.070(4) 0.028(2) -0.016(3) -0.004(2) -0.009(2)
C29 0.035(3) 0.099(6) 0.034(3) -0.033(4) -0.013(3) 0.010(4)
C30 0.039(4) 0.086(6) 0.037(4) -0.019(4) 0.000(3) -0.021(4)
C31 0.0218(19) 0.0240(19) 0.0204(18) -0.0132(16) 0.0019(16) -0.0025(17)
C37 0.017(2) 0.025(2) 0.017(2) -0.0118(19) 0.0000(18) 0.0005(19)
C38 0.034(3) 0.027(3) 0.021(2) -0.016(2) 0.003(2) -0.004(2)
C39 0.046(3) 0.026(3) 0.030(3) -0.019(2) -0.003(2) 0.004(2)
C40 0.033(3) 0.044(4) 0.052(4) -0.031(3) -0.004(3) 0.013(3)
C41 0.026(3) 0.049(4) 0.085(5) -0.030(4) 0.025(3) -0.009(3)
C42 0.028(3) 0.031(3) 0.061(4) -0.020(3) 0.017(3) -0.009(3)
P3 0.0181(6) 0.0134(5) 0.0123(5) -0.0056(4) 0.0004(4) -0.0025(4)
N43 0.029(2) 0.0150(19) 0.0180(19) -0.0039(16) -0.0041(17) -0.0047(17)
C44 0.020(2) 0.019(2) 0.011(2) -0.0071(18) -0.0022(17) -0.0035(18)
C45 0.025(2) 0.016(2) 0.012(2) -0.0062(18) -0.0001(18) -0.0027(19)
C46 0.020(2) 0.024(2) 0.014(2) -0.0107(19) -0.0015(18) 0.0005(19)
C47 0.026(3) 0.025(3) 0.021(2) -0.010(2) 0.000(2) -0.010(2)
C48 0.033(3) 0.020(2) 0.021(2) -0.005(2) -0.003(2) -0.010(2)
N49 0.021(2) 0.028(2) 0.037(2) -0.014(2) -0.0044(19) -0.0020(19)
C50 0.030(3) 0.026(3) 0.042(3) -0.015(3) -0.015(2) 0.006(2)
C51 0.023(3) 0.042(3) 0.040(3) -0.021(3) -0.008(2) -0.002(2)
C52 0.026(2) 0.012(2) 0.019(2) -0.0063(18) -0.0030(19) -0.0074(19)
C53 0.030(3) 0.018(2) 0.019(2) -0.007(2) -0.002(2) -0.004(2)
C54 0.048(3) 0.024(3) 0.017(2) -0.007(2) 0.000(2) -0.011(2)
C55 0.050(4) 0.029(3) 0.020(3) -0.003(2) -0.017(2) -0.011(3)
C56 0.033(3) 0.032(3) 0.035(3) -0.005(3) -0.016(2) -0.002(2)
C57 0.022(2) 0.029(3) 0.026(3) -0.006(2) -0.006(2) -0.005(2)
C58 0.019(2) 0.024(2) 0.020(2) -0.014(2) -0.0019(18) 0.0008(19)
C59 0.032(3) 0.028(3) 0.021(2) -0.011(2) -0.006(2) 0.006(2)
C60 0.038(3) 0.039(3) 0.046(4) -0.033(3) -0.013(3) 0.014(3)
C61 0.033(3) 0.074(5) 0.047(4) -0.050(4) 0.000(3) 0.005(3)
C62 0.039(3) 0.069(5) 0.042(4) -0.034(4) 0.019(3) -0.012(3)
C63 0.038(3) 0.036(3) 0.027(3) -0.016(2) 0.013(2) -0.010(3)

loop_
_atom_type_symbol
_atom_type_description
_atom_type_scat_dispersion_real
_atom_type_scat_dispersion_imag
_atom_type_scat_source
C C 0.0033 0.0016 'International Tables Vol C Tables 4.2.6.8 and 6.1.1.4'
H H 0.0000 0.0000 'International Tables Vol C Tables 4.2.6.8 and 6.1.1.4'
N N 0.0061 0.0033 'International Tables Vol C Tables 4.2.6.8 and 6.1.1.4'
P P 0.1023 0.0942 'International Tables Vol C Tables 4.2.6.8 and 6.1.1.4'
Cu Cu 0.3201 1.2651 'International Tables Vol C Tables 4.2.6.8 and 6.1.1.4'
I I -0.4742 1.8119 'International Tables Vol C Tables 4.2.6.8 and 6.1.1.4'

loop_
_geom_angle_atom_site_label_1
_geom_angle_atom_site_label_2
_geom_angle_atom_site_label_3
_geom_angle
Cu2 I1 Cu1 62.80(2)
Cu1 I2 Cu2 60.648(19)
P2 Cu1 P1 125.39(5)
P2 Cu1 I2 112.15(4)
P1 Cu1 I2 99.07(4)
P2 Cu1 I1 102.03(4)
P1 Cu1 I1 107.18(4)
I2 Cu1 I1 110.86(2)
P2 Cu1 Cu2 147.04(4)
P1 Cu1 Cu2 86.96(4)
I2 Cu1 Cu2 62.18(2)
I1 Cu1 Cu2 57.02(2)
N1 Cu2 P3 116.35(11)
N1 Cu2 I1 112.05(10)
P3 Cu2 I1 114.71(4)
N1 Cu2 Cu1 91.26(10)
P3 Cu2 Cu1 149.71(4)
I1 Cu2 Cu1 60.18(2)
N1 Cu2 I2 98.95(11)
P3 Cu2 I2 103.66(4)
I1 Cu2 I2 109.26(2)
Cu1 Cu2 I2 57.171(19)
C16 P1 C10 103.1(2)
C16 P1 C2 103.4(2)
C10 P1 C2 100.8(2)
C16 P1 Cu1 116.05(16)
C10 P1 Cu1 119.16(16)
C2 P1 Cu1 112.11(15)
C6 N1 C2 115.0(4)
C6 N1 Cu2 113.0(3)
C2 N1 Cu2 125.7(3)
N1 C2 C3 123.5(4)
N1 C2 P1 113.9(3)
C3 C2 P1 122.6(4)
C2 C3 C4 120.3(4)
C2 C3 H3 119.8
C4 C3 H3 119.8
N7 C4 C5 121.3(4)
N7 C4 C3 123.2(5)
C5 C4 C3 115.4(4)
C6 C5 C4 119.9(4)
C6 C5 H5 120.0
C4 C5 H5 120.0
N1 C6 C5 125.4(4)
N1 C6 H6 117.3
C5 C6 H6 117.3
C4 N7 C9 121.9(5)
C4 N7 C8 120.5(5)
C9 N7 C8 117.6(5)
N7 C8 H8A 109.5
N7 C8 H8B 109.5
H8A C8 H8B 109.5
N7 C8 H8C 109.5
H8A C8 H8C 109.5
H8B C8 H8C 109.5
N7 C9 H9A 109.5
N7 C9 H9B 109.5
H9A C9 H9B 109.5
N7 C9 H9C 109.5
H9A C9 H9C 109.5
H9B C9 H9C 109.5
C15 C10 C11 119.1(4)
C15 C10 P1 119.0(4)
C11 C10 P1 121.9(4)
C12 C11 C10 120.0(5)
C12 C11 H11 120.0
C10 C11 H11 120.0
C13 C12 C11 120.3(5)
C13 C12 H12 119.9
C11 C12 H12 119.9
C12 C13 C14 119.8(5)
C12 C13 H13 120.1
C14 C13 H13 120.1
C13 C14 C15 120.3(5)
C13 C14 H14 119.8
C15 C14 H14 119.8
C10 C15 C14 120.4(5)
C10 C15 H15 119.8
C14 C15 H15 119.8
C17 C16 C21 118.4(5)
C17 C16 P1 121.7(4)
C21 C16 P1 119.6(4)
C18 C17 C16 120.6(6)
C18 C17 H17 119.7
C16 C17 H17 119.7
C19 C18 C17 120.4(6)
C19 C18 H18 119.8
C17 C18 H18 119.8
C20 C19 C18 119.5(6)
C20 C19 H19 120.2
C18 C19 H19 120.2
C19 C20 C21 120.6(6)
C19 C20 H20 119.7
C21 C20 H20 119.7
C20 C21 C16 120.4(6)
C20 C21 H21 119.8
C16 C21 H21 119.8
C31 P2 C37 104.7(2)
C31 P2 C23 101.3(2)
C37 P2 C23 102.4(2)
C31 P2 Cu1 110.96(14)
C37 P2 Cu1 116.67(16)
C23 P2 Cu1 118.85(15)
C27 N22 C23 114.2(4)
N22 C23 C24 124.7(4)
N22 C23 P2 116.6(3)
C24 C23 P2 118.6(3)
C23 C24 C25 119.4(4)
C23 C24 H24 120.3
C25 C24 H24 120.3
N28 C25 C26 121.6(5)
N28 C25 C24 122.4(5)
C26 C25 C24 115.9(5)
C27 C26 C25 119.8(5)
C27 C26 H26 120.1
C25 C26 H26 120.1
N22 C27 C26 125.9(5)
N22 C27 H27 117.0
C26 C27 H27 117.0
C25 N28 C30 120.8(5)
C25 N28 C29 120.1(5)
C30 N28 C29 115.5(5)
N28 C29 H29A 109.5
N28 C29 H29B 109.5
H29A C29 H29B 109.5
N28 C29 H29C 109.5
H29A C29 H29C 109.5
H29B C29 H29C 109.5
N28 C30 H30A 109.5
N28 C30 H30B 109.5
H30A C30 H30B 109.5
N28 C30 H30C 109.5
H30A C30 H30C 109.5
H30B C30 H30C 109.5
C32 C31 C36 122.3(6)
C32 C31 C32' 116.2(6)
C36 C31 C32' 20.2(4)
C32 C31 C36' 31.3(3)
C36 C31 C36' 110.5(6)
C32' C31 C36' 116.2(6)
C32 C31 P2 115.2(4)
C36 C31 P2 121.8(4)
C32' C31 P2 120.5(4)
C36' C31 P2 123.3(4)
C31 C32 C33 118.3(7)
C31 C32 H32 120.8
C33 C32 H32 120.8
C34 C33 C32 120.0(8)
C34 C33 H33 120.0
C32 C33 H33 120.0
C35 C34 C33 120.9(8)
C35 C34 H34 119.6
C33 C34 H34 119.6
C34 C35 C36 119.6(8)
C34 C35 H35 120.2
C36 C35 H35 120.2
C31 C36 C35 118.8(7)
C31 C36 H36 120.6
C35 C36 H36 120.6
C33' C32' C31 121.9(7)
C33' C32' H32' 119.1
C31 C32' H32' 119.1
C32' C33' C34' 120.9(8)
C32' C33' H33' 119.5
C34' C33' H33' 119.5
C35' C34' C33' 118.9(8)
C35' C34' H34' 120.6
C33' C34' H34' 120.6
C34' C35' C36' 120.0(8)
C34' C35' H35' 120.0
C36' C35' H35' 120.0
C35' C36' C31 122.2(7)
C35' C36' H36' 118.9
C31 C36' H36' 118.9
C42 C37 C38 118.5(5)
C42 C37 P2 123.9(4)
C38 C37 P2 117.5(4)
C39 C38 C37 119.9(5)
C39 C38 H38 120.1
C37 C38 H38 120.1
C40 C39 C38 121.1(5)
C40 C39 H39 119.4
C38 C39 H39 119.4
C39 C40 C41 119.2(5)
C39 C40 H40 120.4
C41 C40 H40 120.4
C40 C41 C42 121.3(6)
C40 C41 H41 119.3
C42 C41 H41 119.3
C37 C42 C41 119.9(5)
C37 C42 H42 120.0
C41 C42 H42 120.0
C52 P3 C58 102.6(2)
C52 P3 C44 102.0(2)
C58 P3 C44 102.0(2)
C52 P3 Cu2 119.26(15)
C58 P3 Cu2 114.09(16)
C44 P3 Cu2 114.64(16)
C48 N43 C44 115.0(4)
N43 C44 C45 124.2(4)
N43 C44 P3 116.9(3)
C45 C44 P3 118.9(3)
C44 C45 C46 120.3(4)
C44 C45 H45 119.9
C46 C45 H45 119.9
N49 C46 C47 122.1(4)
N49 C46 C45 122.4(4)
C47 C46 C45 115.6(4)
C48 C47 C46 119.6(4)
C48 C47 H47 120.2
C46 C47 H47 120.2
N43 C48 C47 125.4(5)
N43 C48 H48 117.3
C47 C48 H48 117.3
C46 N49 C50 121.1(4)
C46 N49 C51 119.8(4)
C50 N49 C51 119.0(4)
N49 C50 H50A 109.5
N49 C50 H50B 109.5
H50A C50 H50B 109.5
N49 C50 H50C 109.5
H50A C50 H50C 109.5
H50B C50 H50C 109.5
N49 C51 H51A 109.5
N49 C51 H51B 109.5
H51A C51 H51B 109.5
N49 C51 H51C 109.5
H51A C51 H51C 109.5
H51B C51 H51C 109.5
C57 C52 C53 118.3(4)
C57 C52 P3 120.9(4)
C53 C52 P3 120.7(4)
C54 C53 C52 120.7(5)
C54 C53 H53 119.7
C52 C53 H53 119.7
C55 C54 C53 120.4(5)
C55 C54 H54 119.8
C53 C54 H54 119.8
C54 C55 C56 119.8(5)
C54 C55 H55 120.1
C56 C55 H55 120.1
C55 C56 C57 120.4(5)
C55 C56 H56 119.8
C57 C56 H56 119.8
C56 C57 C52 120.4(5)
C56 C57 H57 119.8
C52 C57 H57 119.8
C63 C58 C59 119.3(5)
C63 C58 P3 117.9(4)
C59 C58 P3 122.7(4)
C58 C59 C60 119.4(5)
C58 C59 H59 120.3
C60 C59 H59 120.3
C61 C60 C59 120.2(6)
C61 C60 H60 119.9
C59 C60 H60 119.9
C62 C61 C60 120.6(5)
C62 C61 H61 119.7
C60 C61 H61 119.7
C61 C62 C63 120.4(6)
C61 C62 H62 119.8
C63 C62 H62 119.8
C62 C63 C58 120.0(6)
C62 C63 H63 120.0
C58 C63 H63 120.0

loop_
_geom_bond_atom_site_label_1
_geom_bond_atom_site_label_2
_geom_bond_distance
I1 Cu2 2.6140(7)
I1 Cu1 2.7034(8)
I2 Cu1 2.6717(7)
I2 Cu2 2.8121(7)
Cu1 P2 2.2524(12)
Cu1 P1 2.2645(13)
Cu1 Cu2 2.7714(8)
Cu2 N1 2.069(4)
Cu2 P3 2.2443(13)
P1 C16 1.832(5)
P1 C10 1.836(5)
P1 C2 1.851(4)
N1 C6 1.348(6)
N1 C2 1.361(6)
C2 C3 1.377(6)
C3 C4 1.420(6)
C3 H3 0.9500
C4 N7 1.346(6)
C4 C5 1.400(7)
C5 C6 1.363(7)
C5 H5 0.9500
C6 H6 0.9500
N7 C9 1.438(8)
N7 C8 1.440(8)
C8 H8A 0.9800
C8 H8B 0.9800
C8 H8C 0.9800
C9 H9A 0.9800
C9 H9B 0.9800
C9 H9C 0.9800
C10 C15 1.378(7)
C10 C11 1.400(7)
C11 C12 1.385(7)
C11 H11 0.9500
C12 C13 1.377(8)
C12 H12 0.9500
C13 C14 1.380(9)
C13 H13 0.9500
C14 C15 1.386(7)
C14 H14 0.9500
C15 H15 0.9500
C16 C17 1.385(7)
C16 C21 1.394(7)
C17 C18 1.381(8)
C17 H17 0.9500
C18 C19 1.375(10)
C18 H18 0.9500
C19 C20 1.373(10)
C19 H19 0.9500
C20 C21 1.379(8)
C20 H20 0.9500
C21 H21 0.9500
P2 C31 1.825(5)
P2 C37 1.827(5)
P2 C23 1.840(5)
N22 C27 1.339(6)
N22 C23 1.350(6)
C23 C24 1.380(6)
C24 C25 1.414(7)
C24 H24 0.9500
C25 N28 1.357(7)
C25 C26 1.386(7)
C26 C27 1.371(7)
C26 H26 0.9500
C27 H27 0.9500
N28 C30 1.432(8)
N28 C29 1.457(8)
C29 H29A 0.9800
C29 H29B 0.9800
C29 H29C 0.9800
C30 H30A 0.9800
C30 H30B 0.9800
C30 H30C 0.9800
C31 C32 1.376(7)
C31 C36 1.386(7)
C31 C32' 1.390(7)
C31 C36' 1.413(7)
C32 C33 1.398(8)
C32 H32 0.9500
C33 C34 1.388(8)
C33 H33 0.9500
C34 C35 1.381(8)
C34 H34 0.9500
C35 C36 1.393(8)
C35 H35 0.9500
C36 H36 0.9500
C32' C33' 1.384(8)
C32' H32' 0.9500
C33' C34' 1.389(8)
C33' H33' 0.9500
C34' C35' 1.383(8)
C34' H34' 0.9500
C35' C36' 1.390(9)
C35' H35' 0.9500
C36' H36' 0.9500
C37 C42 1.371(7)
C37 C38 1.392(7)
C38 C39 1.391(7)
C38 H38 0.9500
C39 C40 1.348(8)
C39 H39 0.9500
C40 C41 1.358(9)
C40 H40 0.9500
C41 C42 1.393(8)
C41 H41 0.9500
C42 H42 0.9500
P3 C52 1.828(5)
P3 C58 1.828(5)
P3 C44 1.845(5)
N43 C48 1.341(6)
N43 C44 1.349(6)
C44 C45 1.376(6)
C45 C46 1.411(6)
C45 H45 0.9500
C46 N49 1.352(6)
C46 C47 1.401(7)
C47 C48 1.375(7)
C47 H47 0.9500
C48 H48 0.9500
N49 C50 1.446(7)
N49 C51 1.455(6)
C50 H50A 0.9800
C50 H50B 0.9800
C50 H50C 0.9800
C51 H51A 0.9800
C51 H51B 0.9800
C51 H51C 0.9800
C52 C57 1.393(7)
C52 C53 1.399(7)
C53 C54 1.390(7)
C53 H53 0.9500
C54 C55 1.369(8)
C54 H54 0.9500
C55 C56 1.383(9)
C55 H55 0.9500
C56 C57 1.391(7)
C56 H56 0.9500
C57 H57 0.9500
C58 C63 1.389(7)
C58 C59 1.394(7)
C59 C60 1.396(7)
C59 H59 0.9500
C60 C61 1.369(9)
C60 H60 0.9500
C61 C62 1.360(10)
C61 H61 0.9500
C62 C63 1.386(8)
C62 H62 0.9500
C63 H63 0.9500

loop_
_geom_torsion_atom_site_label_1
_geom_torsion_atom_site_label_2
_geom_torsion_atom_site_label_3
_geom_torsion_atom_site_label_4
_geom_torsion
Cu2 I2 Cu1 P2 144.05(5)
Cu2 I2 Cu1 P1 -81.67(4)
Cu2 I2 Cu1 I1 30.72(2)
Cu2 I1 Cu1 P2 -152.18(4)
Cu2 I1 Cu1 P1 74.54(4)
Cu2 I1 Cu1 I2 -32.59(2)
Cu1 I1 Cu2 N1 -78.18(11)
Cu1 I1 Cu2 P3 146.29(4)
Cu1 I1 Cu2 I2 30.43(2)
P2 Cu1 Cu2 N1 171.88(12)
P1 Cu1 Cu2 N1 2.08(11)
I2 Cu1 Cu2 N1 -99.84(10)
I1 Cu1 Cu2 N1 114.84(10)
P2 Cu1 Cu2 P3 -31.47(12)
P1 Cu1 Cu2 P3 158.73(8)
I2 Cu1 Cu2 P3 56.81(8)
I1 Cu1 Cu2 P3 -88.51(8)
P2 Cu1 Cu2 I1 57.04(7)
P1 Cu1 Cu2 I1 -112.77(4)
I2 Cu1 Cu2 I1 145.31(2)
P2 Cu1 Cu2 I2 -88.27(7)
P1 Cu1 Cu2 I2 101.92(4)
I1 Cu1 Cu2 I2 -145.31(2)
Cu1 I2 Cu2 N1 85.69(10)
Cu1 I2 Cu2 P3 -154.26(4)
Cu1 I2 Cu2 I1 -31.53(2)
P2 Cu1 P1 C16 51.74(19)
I2 Cu1 P1 C16 -73.84(18)
I1 Cu1 P1 C16 170.90(18)
Cu2 Cu1 P1 C16 -135.04(18)
P2 Cu1 P1 C10 -72.48(18)
I2 Cu1 P1 C10 161.94(17)
I1 Cu1 P1 C10 46.68(17)
Cu2 Cu1 P1 C10 100.74(17)
P2 Cu1 P1 C2 170.28(16)
I2 Cu1 P1 C2 44.70(16)
I1 Cu1 P1 C2 -70.57(16)
Cu2 Cu1 P1 C2 -16.51(16)
P3 Cu2 N1 C6 3.8(3)
I1 Cu2 N1 C6 -130.9(3)
Cu1 Cu2 N1 C6 171.0(3)
I2 Cu2 N1 C6 114.0(3)
P3 Cu2 N1 C2 -146.8(3)
I1 Cu2 N1 C2 78.4(4)
Cu1 Cu2 N1 C2 20.3(3)
I2 Cu2 N1 C2 -36.7(4)
C6 N1 C2 C3 -4.3(6)
Cu2 N1 C2 C3 145.9(4)
C6 N1 C2 P1 173.1(3)
Cu2 N1 C2 P1 -36.8(5)
C16 P1 C2 N1 159.8(3)
C10 P1 C2 N1 -93.8(3)
Cu1 P1 C2 N1 34.0(3)
C16 P1 C2 C3 -22.9(4)
C10 P1 C2 C3 83.6(4)
Cu1 P1 C2 C3 -148.6(3)
N1 C2 C3 C4 -0.8(7)
P1 C2 C3 C4 -177.8(3)
C2 C3 C4 N7 -174.0(4)
C2 C3 C4 C5 4.7(6)
N7 C4 C5 C6 175.1(4)
C3 C4 C5 C6 -3.7(6)
C2 N1 C6 C5 5.5(6)
Cu2 N1 C6 C5 -148.5(4)
C4 C5 C6 N1 -1.5(7)
C5 C4 N7 C9 -175.7(5)
C3 C4 N7 C9 2.9(8)
C5 C4 N7 C8 1.0(7)
C3 C4 N7 C8 179.7(5)
C16 P1 C10 C15 -126.3(4)
C2 P1 C10 C15 127.0(4)
Cu1 P1 C10 C15 4.0(5)
C16 P1 C10 C11 54.3(4)
C2 P1 C10 C11 -52.4(4)
Cu1 P1 C10 C11 -175.5(3)
C15 C10 C11 C12 -1.4(7)
P1 C10 C11 C12 178.0(4)
C10 C11 C12 C13 -0.3(8)
C11 C12 C13 C14 2.1(9)
C12 C13 C14 C15 -2.2(10)
C11 C10 C15 C14 1.3(8)
P1 C10 C15 C14 -178.1(5)
C13 C14 C15 C10 0.5(10)
C10 P1 C16 C17 27.7(5)
C2 P1 C16 C17 132.4(4)
Cu1 P1 C16 C17 -104.4(4)
C10 P1 C16 C21 -158.0(4)
C2 P1 C16 C21 -53.3(5)
Cu1 P1 C16 C21 69.9(4)
C21 C16 C17 C18 1.7(8)
P1 C16 C17 C18 176.0(4)
C16 C17 C18 C19 0.1(10)
C17 C18 C19 C20 -0.9(11)
C18 C19 C20 C21 -0.2(12)
C19 C20 C21 C16 2.0(10)
C17 C16 C21 C20 -2.7(9)
P1 C16 C21 C20 -177.2(5)
P1 Cu1 P2 C31 41.00(16)
I2 Cu1 P2 C31 160.87(14)
I1 Cu1 P2 C31 -80.46(15)
Cu2 Cu1 P2 C31 -126.48(15)
P1 Cu1 P2 C37 160.77(17)
I2 Cu1 P2 C37 -79.36(17)
I1 Cu1 P2 C37 39.32(17)
Cu2 Cu1 P2 C37 -6.71(19)
P1 Cu1 P2 C23 -75.77(18)
I2 Cu1 P2 C23 44.10(17)
I1 Cu1 P2 C23 162.78(17)
Cu2 Cu1 P2 C23 116.75(17)
C27 N22 C23 C24 0.4(7)
C27 N22 C23 P2 179.5(4)
C31 P2 C23 N22 58.9(4)
C37 P2 C23 N22 -49.0(4)
Cu1 P2 C23 N22 -179.3(3)
C31 P2 C23 C24 -121.9(4)
C37 P2 C23 C24 130.1(4)
Cu1 P2 C23 C24 -0.2(4)
N22 C23 C24 C25 -1.7(8)
P2 C23 C24 C25 179.3(4)
C23 C24 C25 N28 -176.2(5)
C23 C24 C25 C26 1.3(8)
N28 C25 C26 C27 177.6(5)
C24 C25 C26 C27 0.0(8)
C23 N22 C27 C26 1.1(8)
C25 C26 C27 N22 -1.4(8)
C26 C25 N28 C30 161.8(6)
C24 C25 N28 C30 -20.9(9)
C26 C25 N28 C29 4.4(9)
C24 C25 N28 C29 -178.2(6)
C37 P2 C31 C32 158.1(3)
C23 P2 C31 C32 51.9(4)
Cu1 P2 C31 C32 -75.2(3)
C37 P2 C31 C36 -31.0(4)
C23 P2 C31 C36 -137.2(4)
Cu1 P2 C31 C36 95.7(4)
C37 P2 C31 C32' -54.6(4)
C23 P2 C31 C32' -160.8(4)
Cu1 P2 C31 C32' 72.1(4)
C37 P2 C31 C36' 123.3(4)
C23 P2 C31 C36' 17.1(5)
Cu1 P2 C31 C36' -110.0(4)
C36 C31 C32 C33 0.6(3)
C32' C31 C32 C33 22.7(4)
C36' C31 C32 C33 -75.4(8)
P2 C31 C32 C33 171.4(3)
C31 C32 C33 C34 0.0(3)
C32 C33 C34 C35 0.2(6)
C33 C34 C35 C36 -0.9(8)
C32 C31 C36 C35 -1.3(6)
C32' C31 C36 C35 -79.2(16)
C36' C31 C36 C35 31.2(6)
P2 C31 C36 C35 -171.6(5)
C34 C35 C36 C31 1.5(8)
C32 C31 C32' C33' -34.8(4)
C36 C31 C32' C33' 78.2(15)
C36' C31 C32' C33' 0.2(3)
P2 C31 C32' C33' 178.2(3)
C31 C32' C33' C34' -0.3(3)
C32' C33' C34' C35' 0.6(6)
C33' C34' C35' C36' -0.9(8)
C34' C35' C36' C31 0.8(8)
C32 C31 C36' C35' 97.3(10)
C36 C31 C36' C35' -21.6(7)
C32' C31 C36' C35' -0.4(6)
P2 C31 C36' C35' -178.4(5)
C31 P2 C37 C42 -31.7(5)
C23 P2 C37 C42 73.7(5)
Cu1 P2 C37 C42 -154.8(4)
C31 P2 C37 C38 151.3(4)
C23 P2 C37 C38 -103.3(4)
Cu1 P2 C37 C38 28.3(4)
C42 C37 C38 C39 -0.8(8)
P2 C37 C38 C39 176.3(4)
C37 C38 C39 C40 2.0(8)
C38 C39 C40 C41 -1.7(9)
C39 C40 C41 C42 0.2(11)
C38 C37 C42 C41 -0.6(9)
P2 C37 C42 C41 -177.5(5)
C40 C41 C42 C37 0.9(11)
N1 Cu2 P3 C52 -75.1(2)
I1 Cu2 P3 C52 58.45(19)
Cu1 Cu2 P3 C52 131.13(19)
I2 Cu2 P3 C52 177.49(18)
N1 Cu2 P3 C58 163.3(2)
I1 Cu2 P3 C58 -63.15(17)
Cu1 Cu2 P3 C58 9.5(2)
I2 Cu2 P3 C58 55.89(17)
N1 Cu2 P3 C44 46.21(19)
I1 Cu2 P3 C44 179.76(15)
Cu1 Cu2 P3 C44 -107.55(16)
I2 Cu2 P3 C44 -61.19(15)
C48 N43 C44 C45 1.4(6)
C48 N43 C44 P3 -177.5(3)
C52 P3 C44 N43 -41.2(4)
C58 P3 C44 N43 64.6(4)
Cu2 P3 C44 N43 -171.6(3)
C52 P3 C44 C45 139.8(4)
C58 P3 C44 C45 -114.4(4)
Cu2 P3 C44 C45 9.4(4)
N43 C44 C45 C46 -0.8(7)
P3 C44 C45 C46 178.1(3)
C44 C45 C46 N49 -179.9(4)
C44 C45 C46 C47 0.0(6)
N49 C46 C47 C48 179.9(5)
C45 C46 C47 C48 0.0(7)
C44 N43 C48 C47 -1.4(7)
C46 C47 C48 N43 0.7(8)
C47 C46 N49 C50 178.4(5)
C45 C46 N49 C50 -1.8(7)
C47 C46 N49 C51 1.6(7)
C45 C46 N49 C51 -178.6(4)
C58 P3 C52 C57 34.9(4)
C44 P3 C52 C57 140.2(4)
Cu2 P3 C52 C57 -92.3(4)
C58 P3 C52 C53 -148.6(4)
C44 P3 C52 C53 -43.2(4)
Cu2 P3 C52 C53 84.2(4)
C57 C52 C53 C54 -0.7(7)
P3 C52 C53 C54 -177.3(4)
C52 C53 C54 C55 0.4(7)
C53 C54 C55 C56 -0.3(8)
C54 C55 C56 C57 0.6(8)
C55 C56 C57 C52 -0.9(8)
C53 C52 C57 C56 1.0(7)
P3 C52 C57 C56 177.6(4)
C52 P3 C58 C63 -131.9(4)
C44 P3 C58 C63 122.6(4)
Cu2 P3 C58 C63 -1.5(5)
C52 P3 C58 C59 52.0(4)
C44 P3 C58 C59 -53.4(4)
Cu2 P3 C58 C59 -177.5(4)
C63 C58 C59 C60 -0.5(8)
P3 C58 C59 C60 175.5(4)
C58 C59 C60 C61 -0.5(8)
C59 C60 C61 C62 0.8(9)
C60 C61 C62 C63 -0.2(10)
C61 C62 C63 C58 -0.8(9)
C59 C58 C63 C62 1.1(8)
P3 C58 C63 C62 -175.1(5)
